data_4034657
loop_
_publ_author_name
'Achar, Tapas Kumar'
'Biswas, Jyoti Prasad'
'Porey, Sandip'
'Pal, Tapas'
'Ramakrishna, Kankanala'
'Maiti, Siddhartha'
'Maiti, Debabrata'

_publ_section_title
;
 Palladium-Catalyzed Template Directed C-5 Selective Olefination of
 Thiazoles.
;
_journal_issue 12
_journal_name_full 'The Journal of organic chemistry'
_journal_page_first 8315
_journal_page_last 8321
_journal_paper_doi 10.1021/acs.joc.9b01074
_journal_volume 84
_journal_year 2019
_chemical_formula_moiety 'C45 H30 F2 N6 O2 Pd'
_chemical_formula_sum 'C45 H30 F2 N6 O2 Pd'
_chemical_formula_weight 831.15
_space_group_crystal_system monoclinic
_space_group_IT_number 14
_space_group_name_Hall '-P 2ybc'
_space_group_name_H-M_alt 'P 1 21/c 1'
_atom_sites_solution_hydrogens geom
_audit_creation_date 2019-02-27
_audit_creation_method
;
Olex2 1.2-alpha
(compiled 2018.07.26 svn.r3523 for OlexSys, GUI svn.r5532)
;
_cell_angle_alpha 90
_cell_angle_beta 92.242(8)
_cell_angle_gamma 90
_cell_formula_units_Z 4
_cell_length_a 20.8007(15)
_cell_length_b 14.1869(11)
_cell_length_c 15.5305(14)
_cell_measurement_reflns_used 9581
_cell_measurement_temperature 150
_cell_measurement_theta_max 29.6040
_cell_measurement_theta_min 2.0040
_cell_volume 4579.5(6)
_computing_cell_refinement
;
CrystalClear-SM Expert 2.0 r7 (Rigaku, 2011)
;
_computing_data_collection
;
CrystalClear-SM Expert 2.0 r7 (Rigaku, 2011)
;
_computing_data_reduction
;
CrystalClear-SM Expert 2.0 r7 (Rigaku, 2011)
;
_computing_molecular_graphics 'Olex2 (Dolomanov et al., 2009)'
_computing_publication_material 'Olex2 (Dolomanov et al., 2009)'
_computing_structure_refinement 'ShelXL (Sheldrick, 2015)'
_computing_structure_solution 'SHELXT 2014/4 (Sheldrick, 2014)'
_diffrn_ambient_temperature 150
_diffrn_detector_area_resol_mean 28.5714
_diffrn_detector_type 'Rigaku Saturn724+'
_diffrn_measured_fraction_theta_full 1.000
_diffrn_measured_fraction_theta_max 1.000
_diffrn_measurement_details
;
List of Runs (angles in degrees, time in seconds):

  # Type    Start    End  Width  t~exp~   \w     \q     \k     \f   Frames
--------------------------------------------------------------------------
  1  \w    -59.00  70.00   0.50    8.00    --  -20.00  72.00  36.00  258
  2  \w    -58.50  45.00   0.50    8.00    --  -20.00  72.00 -36.00  207
  3  \w    -40.00 -10.00   0.50    8.00    --  -20.00 -72.00  36.00   60
  4  \w    -35.00 -21.00   0.50    8.00    --  -20.00 -72.00-180.00   28
;
_diffrn_measurement_device 'AFC12 (Right): Kappa 3 circle'
_diffrn_measurement_device_type 'Rigaku Saturn724+ (2x2 bin mode)'
_diffrn_measurement_method 'profile data from \w-scans'
_diffrn_measurement_specimen_support 'Mitegen 50um'
_diffrn_radiation_type MoK\a
_diffrn_radiation_wavelength 0.71073
_diffrn_reflns_av_R_equivalents 0.0759
_diffrn_reflns_av_unetI/netI 0.0886
_diffrn_reflns_Laue_measured_fraction_full 1.000
_diffrn_reflns_Laue_measured_fraction_max 1.000
_diffrn_reflns_limit_h_max 24
_diffrn_reflns_limit_h_min -24
_diffrn_reflns_limit_k_max 12
_diffrn_reflns_limit_k_min -16
_diffrn_reflns_limit_l_max 18
_diffrn_reflns_limit_l_min -18
_diffrn_reflns_number 23682
_diffrn_reflns_point_group_measured_fraction_full 1.000
_diffrn_reflns_point_group_measured_fraction_max 1.000
_diffrn_reflns_theta_full 25.000
_diffrn_reflns_theta_max 25.000
_diffrn_reflns_theta_min 1.738
_exptl_absorpt_coefficient_mu 0.453
_exptl_absorpt_correction_T_max 1.00000
_exptl_absorpt_correction_T_min 0.65962
_exptl_absorpt_correction_type multi-scan
_exptl_absorpt_process_details
;
CrysAlisPro 1.171.39.46 (Rigaku Oxford Diffraction, 2018)
Empirical absorption correction using spherical harmonics,
 implemented in SCALE3 ABSPACK scaling algorithm.
;
_exptl_crystal_colour 'clear dark yellow'
_exptl_crystal_colour_lustre clear
_exptl_crystal_colour_modifier dark
_exptl_crystal_colour_primary yellow
_exptl_crystal_density_diffrn 1.206
_exptl_crystal_description block
_exptl_crystal_F_000 1688
_exptl_crystal_size_max 0.09
_exptl_crystal_size_mid 0.08
_exptl_crystal_size_min 0.06
_refine_diff_density_max 0.887
_refine_diff_density_min -1.191
_refine_diff_density_rms 0.221
_refine_ls_extinction_method none
_refine_ls_goodness_of_fit_ref 1.080
_refine_ls_hydrogen_treatment constr
_refine_ls_matrix_type full
_refine_ls_number_parameters 508
_refine_ls_number_reflns 8063
_refine_ls_number_restraints 0
_refine_ls_restrained_S_all 1.080
_refine_ls_R_factor_all 0.0957
_refine_ls_R_factor_gt 0.0650
_refine_ls_shift/su_max 0.000
_refine_ls_shift/su_mean 0.000
_refine_ls_structure_factor_coef Fsqd
_refine_ls_weighting_details 'w=1/[\s^2^(Fo^2^)+(0.1443P)^2^+1.2266P] where P=(Fo^2^+2Fc^2^)/3'
_refine_ls_weighting_scheme calc
_refine_ls_wR_factor_gt 0.1926
_refine_ls_wR_factor_ref 0.2454
_reflns_Friedel_coverage 0.000
_reflns_number_gt 5638
_reflns_number_total 8063
_reflns_threshold_expression 'I > 2\s(I)'
_cod_data_source_file jo9b01074_si_007.cif
_cod_data_source_block dm-ta-310-e2_mo_sq
_cod_database_code 4034657
_shelx_shelxl_version_number 2018/3
_shelx_space_group_comment
;
The symmetry employed for this shelxl refinement is uniquely defined
by the following loop, which should always be used as a source of
symmetry information in preference to the above space-group names.
They are only intended as comments.
;
_shelx_estimated_absorpt_t_max 0.973
_shelx_estimated_absorpt_t_min 0.960
_olex2_refinement_description
;
1. Fixed Uiso
 At 1.2 times of:
  All C(H) groups
 At 1.5 times of:
  All C(H,H,H) groups
2.a Aromatic/amide H refined with riding coordinates:
 C00C(H00C), C00E(H00E), C00G(H00G), C00L(H00L), C00P(H00P), C00S(H00S),
 C00T(H00T), C00U(H00U), C00Y(H00Y), C014(H014), C017(H017), C019(H019),
 C01A(H01A), C01B(H01B), C01C(H01C), C01G(H01G), C01H(H01H), C01K(H01K),
 C01L(H01L), C01N(H01N), C01T(H01T)
2.b Idealised Me refined as rotating group:
 C00K(H00A,H00B,H00D), C00R(H00F,H00H,H00I), C00W(H00J,H00K,H00M)
;
_olex2_submission_special_instructions 'No special instructions were received'
_oxdiff_exptl_absorpt_empirical_details
;
Empirical correction (ABSPACK) includes:
- Absorption correction using spherical harmonics
- Frame scaling
- Detector area scaling
;

loop_
_space_group_symop_operation_xyz
'x, y, z'
'-x, y+1/2, -z+1/2'
'-x, -y, -z'
'x, -y-1/2, z-1/2'

loop_
_atom_site_label
_atom_site_type_symbol
_atom_site_fract_x
_atom_site_fract_y
_atom_site_fract_z
_atom_site_U_iso_or_equiv
_atom_site_adp_type
_atom_site_occupancy
_atom_site_site_symmetry_order
_atom_site_calc_flag
_atom_site_refinement_flags_posn
Pd00 Pd 0.26192(2) 0.49397(3) 0.54022(3) 0.0251(2) Uani 1 1 d .
F002 F 0.65129(17) 0.7469(3) 0.5067(3) 0.0614(12) Uani 1 1 d .
O003 O 0.17214(19) 0.2703(3) 0.6502(3) 0.0384(10) Uani 1 1 d .
O004 O 0.2999(2) 0.4839(3) 0.2845(3) 0.0448(12) Uani 1 1 d .
N005 N 0.2207(2) 0.4158(3) 0.6320(3) 0.0275(10) Uani 1 1 d .
N006 N 0.2860(2) 0.6113(3) 0.6108(3) 0.0307(11) Uani 1 1 d .
F007 F -0.0771(2) 0.5253(4) 0.9108(4) 0.0846(17) Uani 1 1 d .
N008 N 0.23729(19) 0.3862(3) 0.4700(3) 0.0288(11) Uani 1 1 d .
N009 N 0.2961(2) 0.5343(3) 0.4267(3) 0.0315(11) Uani 1 1 d .
C00A C 0.2058(2) 0.3154(4) 0.5098(4) 0.0296(13) Uani 1 1 d .
C00B C 0.5023(3) 0.7057(4) 0.3842(4) 0.0326(14) Uani 1 1 d .
C00C C 0.1945(3) 0.2398(4) 0.3725(4) 0.0391(15) Uani 1 1 d .
H00C H 0.178943 0.189255 0.337462 0.047 Uiso 1 1 calc R
C00D C 0.5464(3) 0.7188(4) 0.4533(4) 0.0356(14) Uani 1 1 d .
C00E C 0.1840(3) 0.2398(4) 0.4605(4) 0.0331(13) Uani 1 1 d .
H00E H 0.162206 0.188766 0.486279 0.040 Uiso 1 1 calc R
C00F C 0.2101(3) 0.4477(4) 0.7173(4) 0.0285(13) Uani 1 1 d .
C00G C 0.2283(3) 0.3151(4) 0.3352(4) 0.0354(14) Uani 1 1 d .
H00G H 0.236107 0.315490 0.275389 0.042 Uiso 1 1 calc R
C00H C 0.1501(3) 0.4817(4) 0.7385(4) 0.0301(13) Uani 1 1 d .
C00I C 0.4321(3) 0.7012(4) 0.3984(4) 0.0336(14) Uani 1 1 d .
C00J C 0.5254(3) 0.7194(4) 0.5389(5) 0.0435(16) Uani 1 1 d .
C00K C 0.4324(3) 0.5218(4) 0.3918(4) 0.0355(15) Uani 1 1 d .
H00A H 0.431339 0.503490 0.330922 0.053 Uiso 1 1 calc GR
H00B H 0.410867 0.473418 0.425311 0.053 Uiso 1 1 calc GR
H00D H 0.477224 0.527959 0.412999 0.053 Uiso 1 1 calc GR
C00L C 0.4014(3) 0.7851(4) 0.4135(4) 0.0398(15) Uani 1 1 d .
H00L H 0.425249 0.842245 0.415536 0.048 Uiso 1 1 calc R
C00M C 0.1975(3) 0.3316(4) 0.6053(4) 0.0331(14) Uani 1 1 d .
N00N N 0.5099(3) 0.7163(5) 0.6093(4) 0.0611(17) Uani 1 1 d .
C00O C 0.3983(3) 0.6148(4) 0.4014(4) 0.0307(13) Uani 1 1 d .
C00P C 0.3018(3) 0.7046(4) 0.4267(4) 0.0374(15) Uani 1 1 d .
H00P H 0.256869 0.705723 0.435658 0.045 Uiso 1 1 calc R
C00Q C 0.2492(2) 0.3866(4) 0.3870(4) 0.0300(13) Uani 1 1 d .
C00R C 0.0946(3) 0.4723(5) 0.6745(5) 0.0412(16) Uani 1 1 d .
H00F H 0.071704 0.532553 0.669640 0.062 Uiso 1 1 calc GR
H00H H 0.065169 0.423430 0.693899 0.062 Uiso 1 1 calc GR
H00I H 0.110650 0.454802 0.618230 0.062 Uiso 1 1 calc GR
C00S C 0.1958(3) 0.5293(5) 0.8765(5) 0.0500(18) Uani 1 1 d .
H00S H 0.191203 0.559609 0.930463 0.060 Uiso 1 1 calc R
C00T C 0.3347(3) 0.7868(4) 0.4261(5) 0.0470(17) Uani 1 1 d .
H00T H 0.313113 0.844960 0.434144 0.056 Uiso 1 1 calc R
C00U C 0.2538(4) 0.4900(4) 0.8551(5) 0.0433(17) Uani 1 1 d .
H00U H 0.288868 0.489563 0.896089 0.052 Uiso 1 1 calc R
C00V C 0.3320(3) 0.6186(4) 0.4145(4) 0.0317(13) Uani 1 1 d .
C00W C 0.3927(3) 0.5474(5) 0.6353(4) 0.0437(16) Uani 1 1 d .
H00J H 0.377143 0.489336 0.661566 0.066 Uiso 1 1 calc GR
H00K H 0.433758 0.565778 0.663435 0.066 Uiso 1 1 calc GR
H00M H 0.398702 0.536765 0.573765 0.066 Uiso 1 1 calc GR
C00X C 0.1440(3) 0.5232(4) 0.8166(4) 0.0388(15) Uani 1 1 d .
C00Y C 0.2608(3) 0.4525(4) 0.7771(4) 0.0371(14) Uani 1 1 d .
H00Y H 0.301661 0.428673 0.762530 0.045 Uiso 1 1 calc R
C00Z C 0.6106(3) 0.7327(5) 0.4383(5) 0.0463(17) Uani 1 1 d .
C010 C 0.2410(3) 0.6815(4) 0.6217(4) 0.0391(15) Uani 1 1 d .
C011 C 0.2845(3) 0.4735(4) 0.3604(4) 0.0329(14) Uani 1 1 d .
C012 C 0.2568(3) 0.7651(4) 0.6665(5) 0.0473(17) Uani 1 1 d .
C014 C 0.5261(3) 0.7039(5) 0.3027(4) 0.0461(17) Uani 1 1 d .
H014 H 0.497651 0.692854 0.254415 0.055 Uiso 1 1 calc R
C015 C 0.3454(3) 0.6228(4) 0.6458(4) 0.0351(14) Uani 1 1 d .
C016 C 0.0297(3) 0.5220(5) 0.8677(5) 0.0421(16) Uani 1 1 d .
C017 C 0.5905(3) 0.7178(5) 0.2901(5) 0.0534(19) Uani 1 1 d .
H017 H 0.605402 0.717005 0.233038 0.064 Uiso 1 1 calc R
N018 N 0.0323(3) 0.3447(5) 0.8960(6) 0.090(3) Uani 1 1 d .
C019 C 0.1784(3) 0.6691(4) 0.5866(6) 0.057(2) Uani 1 1 d .
H019 H 0.167144 0.612469 0.557004 0.069 Uiso 1 1 calc R
C01A C 0.6334(3) 0.7326(5) 0.3572(5) 0.055(2) Uani 1 1 d .
H01A H 0.677757 0.742608 0.347802 0.066 Uiso 1 1 calc R
C01B C 0.3633(3) 0.7038(5) 0.6896(5) 0.0526(19) Uani 1 1 d .
H01B H 0.406039 0.710431 0.712581 0.063 Uiso 1 1 calc R
C01C C 0.3201(4) 0.7738(6) 0.7000(5) 0.063(2) Uani 1 1 d .
H01C H 0.332731 0.829323 0.730294 0.075 Uiso 1 1 calc R
C01D C 0.0824(3) 0.5722(5) 0.8384(5) 0.0496(18) Uani 1 1 d .
C01E C -0.0274(3) 0.5749(6) 0.8801(5) 0.060(2) Uani 1 1 d .
C01F C 0.0314(3) 0.4251(6) 0.8856(5) 0.0546(19) Uani 1 1 d .
C01G C 0.2088(4) 0.8357(5) 0.6713(7) 0.081(3) Uani 1 1 d .
H01G H 0.220128 0.894346 0.697282 0.098 Uiso 1 1 calc R
C01H C 0.1328(4) 0.7402(6) 0.5953(7) 0.081(3) Uani 1 1 d .
H01H H 0.090694 0.732786 0.570382 0.098 Uiso 1 1 calc R
C01K C -0.0348(4) 0.6659(6) 0.8631(7) 0.091(3) Uani 1 1 d .
H01K H -0.075138 0.696355 0.868219 0.109 Uiso 1 1 calc R
C01L C 0.1494(4) 0.8239(6) 0.6415(7) 0.093(3) Uani 1 1 d .
H01L H 0.117772 0.870791 0.650742 0.112 Uiso 1 1 calc R
C01N C 0.0768(5) 0.6689(6) 0.8174(9) 0.123(5) Uani 1 1 d .
H01N H 0.110620 0.701423 0.790667 0.147 Uiso 1 1 calc R
C01T C 0.0196(6) 0.7153(8) 0.8372(13) 0.188(8) Uani 1 1 d .
H01T H 0.017663 0.782103 0.833030 0.225 Uiso 1 1 calc R

loop_
_atom_site_aniso_label
_atom_site_aniso_U_11
_atom_site_aniso_U_22
_atom_site_aniso_U_33
_atom_site_aniso_U_23
_atom_site_aniso_U_13
_atom_site_aniso_U_12
Pd00 0.0244(3) 0.0206(3) 0.0305(3) -0.00082(16) 0.0021(2) -0.00269(16)
F002 0.035(2) 0.071(3) 0.078(3) -0.006(2) -0.010(2) 0.0034(19)
O003 0.045(2) 0.029(2) 0.041(3) 0.0078(19) -0.001(2) -0.0117(19)
O004 0.056(3) 0.047(3) 0.032(3) -0.002(2) 0.012(2) -0.010(2)
N005 0.023(2) 0.027(3) 0.032(3) -0.004(2) -0.0001(19) -0.0018(19)
N006 0.031(2) 0.025(3) 0.037(3) -0.005(2) 0.010(2) -0.006(2)
F007 0.042(2) 0.079(3) 0.135(5) -0.016(3) 0.038(3) 0.000(2)
N008 0.021(2) 0.020(3) 0.045(3) 0.001(2) 0.002(2) 0.0013(18)
N009 0.035(3) 0.026(3) 0.034(3) 0.001(2) 0.003(2) -0.004(2)
C00A 0.024(3) 0.029(3) 0.035(3) -0.001(3) 0.004(2) -0.002(2)
C00B 0.033(3) 0.028(3) 0.037(4) 0.008(3) 0.006(3) 0.001(3)
C00C 0.042(3) 0.032(3) 0.043(4) -0.010(3) -0.002(3) -0.002(3)
C00D 0.033(3) 0.031(3) 0.043(4) -0.003(3) 0.004(3) 0.001(3)
C00E 0.036(3) 0.030(3) 0.034(3) -0.004(3) 0.000(3) -0.006(3)
C00F 0.031(3) 0.022(3) 0.032(3) 0.003(2) -0.002(2) -0.012(2)
C00G 0.034(3) 0.035(3) 0.038(4) -0.006(3) 0.007(3) -0.002(3)
C00H 0.032(3) 0.022(3) 0.037(4) 0.001(2) 0.002(3) -0.002(2)
C00I 0.034(3) 0.027(3) 0.040(4) 0.006(3) -0.004(3) 0.004(3)
C00J 0.037(3) 0.036(4) 0.057(5) -0.004(3) -0.009(3) 0.004(3)
C00K 0.035(3) 0.026(3) 0.046(4) 0.007(3) 0.003(3) 0.008(3)
C00L 0.037(3) 0.022(3) 0.061(4) 0.001(3) 0.005(3) -0.005(3)
C00M 0.024(3) 0.032(3) 0.043(4) 0.001(3) -0.001(3) -0.004(3)
N00N 0.068(4) 0.064(4) 0.052(4) -0.015(3) 0.002(3) 0.005(3)
C00O 0.029(3) 0.031(3) 0.033(3) 0.003(2) 0.005(2) 0.000(2)
C00P 0.029(3) 0.030(3) 0.055(4) 0.003(3) 0.010(3) -0.001(3)
C00Q 0.029(3) 0.033(3) 0.028(3) 0.001(2) 0.002(2) 0.001(2)
C00R 0.029(3) 0.050(4) 0.044(4) 0.003(3) 0.001(3) 0.003(3)
C00S 0.055(4) 0.039(4) 0.056(5) -0.020(3) -0.004(4) -0.005(3)
C00T 0.039(3) 0.025(3) 0.078(5) -0.001(3) 0.009(3) 0.006(3)
C00U 0.041(4) 0.046(4) 0.042(4) -0.015(3) -0.004(3) -0.005(3)
C00V 0.032(3) 0.030(3) 0.033(3) 0.010(3) 0.004(3) 0.000(3)
C00W 0.034(3) 0.041(4) 0.056(4) 0.010(3) -0.003(3) -0.001(3)
C00X 0.040(4) 0.027(3) 0.049(4) -0.002(3) 0.002(3) 0.000(3)
C00Y 0.033(3) 0.033(3) 0.045(4) -0.003(3) -0.001(3) 0.001(3)
C00Z 0.023(3) 0.049(4) 0.065(5) 0.005(3) -0.006(3) 0.008(3)
C010 0.031(3) 0.027(3) 0.059(4) 0.001(3) 0.008(3) -0.004(3)
C011 0.038(3) 0.028(3) 0.033(4) 0.006(3) 0.006(3) 0.001(3)
C012 0.045(4) 0.030(4) 0.067(5) -0.023(3) 0.013(3) -0.014(3)
C014 0.034(3) 0.060(5) 0.044(4) 0.013(3) 0.002(3) 0.006(3)
C015 0.030(3) 0.045(4) 0.031(3) -0.001(3) 0.004(3) -0.007(3)
C016 0.036(3) 0.036(4) 0.054(5) -0.008(3) 0.009(3) -0.003(3)
C017 0.037(3) 0.076(5) 0.048(4) 0.018(4) 0.015(3) 0.011(4)
N018 0.050(4) 0.055(5) 0.166(8) 0.018(5) 0.033(5) 0.007(4)
C019 0.040(4) 0.020(3) 0.112(7) -0.006(4) 0.003(4) -0.001(3)
C01A 0.031(3) 0.068(5) 0.067(5) 0.013(4) 0.008(3) 0.001(3)
C01B 0.047(4) 0.057(5) 0.054(5) -0.021(4) 0.003(3) -0.021(4)
C01C 0.067(5) 0.065(5) 0.056(5) -0.036(4) 0.020(4) -0.029(4)
C01D 0.048(4) 0.033(4) 0.069(5) -0.018(3) 0.013(3) 0.004(3)
C01E 0.042(4) 0.066(5) 0.073(6) -0.020(4) 0.024(4) 0.002(4)
C01F 0.038(4) 0.044(5) 0.082(6) 0.003(4) 0.008(4) 0.011(3)
C01G 0.072(6) 0.035(4) 0.139(9) -0.033(5) 0.033(6) -0.010(4)
C01H 0.051(4) 0.058(6) 0.137(9) -0.011(6) 0.014(5) 0.019(4)
C01K 0.078(6) 0.039(5) 0.159(10) -0.005(5) 0.041(6) 0.026(5)
C01L 0.059(5) 0.040(5) 0.181(11) -0.025(6) 0.015(6) 0.019(4)
C01N 0.097(7) 0.024(4) 0.255(15) 0.020(6) 0.101(8) 0.020(5)
C01T 0.120(10) 0.064(8) 0.39(3) 0.026(11) 0.138(13) 0.043(7)

loop_
_atom_type_symbol
_atom_type_description
_atom_type_scat_dispersion_real
_atom_type_scat_dispersion_imag
_atom_type_scat_source
C C 0.0033 0.0016 'International Tables Vol C Tables 4.2.6.8 and 6.1.1.4'
H H 0.0000 0.0000 'International Tables Vol C Tables 4.2.6.8 and 6.1.1.4'
F F 0.0171 0.0103 'International Tables Vol C Tables 4.2.6.8 and 6.1.1.4'
N N 0.0061 0.0033 'International Tables Vol C Tables 4.2.6.8 and 6.1.1.4'
O O 0.0106 0.0060 'International Tables Vol C Tables 4.2.6.8 and 6.1.1.4'
Pd Pd -0.9988 1.0072 'International Tables Vol C Tables 4.2.6.8 and 6.1.1.4'

loop_
_geom_angle_atom_site_label_1
_geom_angle_atom_site_label_2
_geom_angle_atom_site_label_3
_geom_angle
N005 Pd00 N006 99.82(18)
N008 Pd00 N005 81.56(19)
N008 Pd00 N006 177.65(18)
N008 Pd00 N009 79.96(19)
N009 Pd00 N005 161.48(19)
N009 Pd00 N006 98.69(19)
C00F N005 Pd00 124.5(3)
C00M N005 Pd00 115.3(4)
C00M N005 C00F 120.0(5)
C010 N006 Pd00 120.0(4)
C015 N006 Pd00 121.3(4)
C015 N006 C010 118.7(5)
C00A N008 Pd00 116.7(4)
C00Q N008 Pd00 119.3(4)
C00Q N008 C00A 123.9(5)
C00V N009 Pd00 124.0(4)
C011 N009 Pd00 115.2(4)
C011 N009 C00V 120.7(5)
N008 C00A C00E 118.4(5)
N008 C00A C00M 114.0(5)
C00E C00A C00M 127.6(5)
C00D C00B C00I 120.9(5)
C014 C00B C00D 117.3(5)
C014 C00B C00I 121.7(5)
C00E C00C C00G 120.1(6)
C00B C00D C00J 120.2(5)
C00Z C00D C00B 120.1(6)
C00Z C00D C00J 119.7(6)
C00A C00E C00C 118.7(6)
C00H C00F N005 120.3(5)
C00Y C00F N005 119.9(5)
C00Y C00F C00H 119.5(6)
C00Q C00G C00C 118.4(6)
C00F C00H C00R 119.1(5)
C00X C00H C00F 118.7(6)
C00X C00H C00R 122.2(6)
C00L C00I C00B 117.0(5)
C00L C00I C00O 120.6(5)
C00O C00I C00B 122.3(5)
N00N C00J C00D 176.9(7)
C00I C00L C00T 120.3(6)
O003 C00M N005 127.1(6)
O003 C00M C00A 120.6(5)
N005 C00M C00A 112.4(5)
C00I C00O C00K 121.2(5)
C00V C00O C00I 117.7(5)
C00V C00O C00K 121.1(5)
C00T C00P C00V 121.6(5)
N008 C00Q C00G 120.4(5)
N008 C00Q C011 112.6(5)
C00G C00Q C011 126.9(6)
C00U C00S C00X 118.2(6)
C00P C00T C00L 119.2(6)
C00Y C00U C00S 120.5(6)
C00O C00V N009 120.6(5)
C00P C00V N009 118.4(5)
C00P C00V C00O 120.4(5)
C00H C00X C00S 121.6(6)
C00H C00X C01D 120.8(6)
C00S C00X C01D 117.5(6)
C00U C00Y C00F 121.5(6)
F002 C00Z C00D 118.1(6)
F002 C00Z C01A 119.9(6)
C01A C00Z C00D 122.0(6)
N006 C010 C012 121.4(5)
N006 C010 C019 119.0(6)
C019 C010 C012 119.6(6)
O004 C011 N009 126.8(6)
O004 C011 C00Q 120.4(5)
N009 C011 C00Q 112.8(5)
C010 C012 C01G 118.0(6)
C01C C012 C010 117.1(6)
C01C C012 C01G 124.9(7)
C017 C014 C00B 121.1(6)
N006 C015 C00W 118.5(5)
N006 C015 C01B 121.9(6)
C01B C015 C00W 119.5(6)
C01D C016 C01E 116.4(6)
C01D C016 C01F 123.4(6)
C01F C016 C01E 120.2(6)
C01A C017 C014 121.7(7)
C01H C019 C010 119.7(7)
C00Z C01A C017 117.8(6)
C01C C01B C015 120.1(6)
C01B C01C C012 120.7(6)
C016 C01D C00X 121.5(6)
C016 C01D C01N 120.7(7)
C01N C01D C00X 117.3(7)
F007 C01E C016 115.3(7)
C01K C01E F007 119.6(7)
C01K C01E C016 125.2(8)
N018 C01F C016 176.6(10)
C01L C01G C012 123.1(7)
C019 C01H C01L 120.0(8)
C01E C01K C01T 117.1(8)
C01G C01L C01H 119.4(8)
C01T C01N C01D 117.9(9)
C01K C01T C01N 121.8(10)

loop_
_geom_bond_atom_site_label_1
_geom_bond_atom_site_label_2
_geom_bond_distance
Pd00 N005 2.023(5)
Pd00 N006 2.044(4)
Pd00 N008 1.935(5)
Pd00 N009 2.010(5)
F002 C00Z 1.347(7)
O003 C00M 1.244(7)
O004 C011 1.243(7)
N005 C00F 1.425(7)
N005 C00M 1.347(7)
N006 C010 1.381(7)
N006 C015 1.341(7)
F007 C01E 1.352(9)
N008 C00A 1.359(7)
N008 C00Q 1.323(7)
N009 C00V 1.427(7)
N009 C011 1.357(8)
C00A C00E 1.384(8)
C00A C00M 1.519(8)
C00B C00D 1.397(8)
C00B C00I 1.485(8)
C00B C014 1.379(9)
C00C C00E 1.393(8)
C00C C00G 1.414(8)
C00D C00J 1.416(10)
C00D C00Z 1.379(9)
C00F C00H 1.389(8)
C00F C00Y 1.381(8)
C00G C00Q 1.356(8)
C00H C00R 1.500(9)
C00H C00X 1.359(9)
C00I C00L 1.376(8)
C00I C00O 1.415(8)
C00J N00N 1.154(9)
C00K C00O 1.508(8)
C00L C00T 1.408(8)
C00O C00V 1.403(8)
C00P C00T 1.352(8)
C00P C00V 1.390(8)
C00Q C011 1.500(8)
C00S C00U 1.381(10)
C00S C00X 1.399(9)
C00U C00Y 1.335(9)
C00W C015 1.467(9)
C00X C01D 1.507(9)
C00Z C01A 1.363(10)
C010 C012 1.408(8)
C010 C019 1.402(9)
C012 C01C 1.401(10)
C012 C01G 1.419(10)
C014 C017 1.374(9)
C015 C01B 1.378(9)
C016 C01D 1.398(9)
C016 C01E 1.426(9)
C016 C01F 1.404(10)
C017 C01A 1.363(10)
N018 C01F 1.151(9)
C019 C01H 1.396(9)
C01B C01C 1.353(10)
C01D C01N 1.414(10)
C01E C01K 1.326(11)
C01G C01L 1.313(12)
C01H C01L 1.423(12)
C01K C01T 1.403(14)
C01N C01T 1.405(12)
